data_4035383
loop_
_publ_author_name
'Sakata, Yuki'
'Yasui, Eiko'
'Takatori, Kazuhiko'
'Suzuki, Yuji'
'Mizukami, Megumi'
'Nagumo, Shinji'

_publ_section_title
;
 Syntheses of Polycyclic Tetrahydrofurans by Cascade Reactions Consisting
 of Five-Membered Ring Selective Prins Cyclization and Friedel-Crafts
 Cyclization.
;
_journal_issue 16
_journal_name_full 'The Journal of organic chemistry'
_journal_page_first 9103
_journal_page_last 9118
_journal_paper_doi 10.1021/acs.joc.8b01195
_journal_volume 83
_journal_year 2018
_chemical_formula_moiety 'C26 H23 N O3 S'
_chemical_formula_sum 'C26 H23 N O3 S'
_chemical_formula_weight 429.53
_space_group_crystal_system orthorhombic
_space_group_IT_number 61
_space_group_name_Hall '-P 2ac 2ab'
_space_group_name_H-M_alt 'P b c a'
_atom_sites_solution_hydrogens geom
_atom_sites_solution_primary direct
_atom_sites_solution_secondary difmap
_cell_angle_alpha 90.0000
_cell_angle_beta 90.0000
_cell_angle_gamma 90.0000
_cell_formula_units_Z 8
_cell_length_a 20.0068(10)
_cell_length_b 19.8255(10)
_cell_length_c 10.7525(5)
_cell_measurement_reflns_used 17262
_cell_measurement_temperature 296
_cell_measurement_theta_max 68.19
_cell_measurement_theta_min 3.14
_cell_volume 4264.9(4)
_computing_cell_refinement 'RAPID AUTO'
_computing_data_collection 'RAPID AUTO (Rigaku, ????)'
_computing_data_reduction 'RAPID AUTO'
_computing_molecular_graphics 'CrystalStructure 4.2.4'
_computing_publication_material 'CrystalStructure 4.2.4 (Rigaku, 2016)'
_computing_structure_refinement 'SHELXL Version 2014/7 (Sheldrick, 2008)'
_computing_structure_solution 'SHELXT Version 2014/4 (Sheldrick, 2014)'
_diffrn_ambient_temperature 296
_diffrn_detector_area_resol_mean 10.000
_diffrn_measured_fraction_theta_full 1.000
_diffrn_measured_fraction_theta_max 1.000
_diffrn_measurement_device_type 'Rigaku R-AXIS RAPID'
_diffrn_measurement_method \w
_diffrn_radiation_type 'Cu K\a'
_diffrn_radiation_wavelength 1.54187
_diffrn_reflns_av_R_equivalents 0.1238
_diffrn_reflns_Laue_measured_fraction_full 1.000
_diffrn_reflns_Laue_measured_fraction_max 1.000
_diffrn_reflns_limit_h_max 24
_diffrn_reflns_limit_h_min -23
_diffrn_reflns_limit_k_max 23
_diffrn_reflns_limit_k_min -23
_diffrn_reflns_limit_l_max 12
_diffrn_reflns_limit_l_min -12
_diffrn_reflns_number 45865
_diffrn_reflns_point_group_measured_fraction_full 1.000
_diffrn_reflns_point_group_measured_fraction_max 1.000
_diffrn_reflns_theta_full 67.687
_diffrn_reflns_theta_max 68.249
_diffrn_reflns_theta_min 4.420
_diffrn_standards_number 0
_exptl_absorpt_coefficient_mu 1.577
_exptl_absorpt_correction_T_max 0.984
_exptl_absorpt_correction_T_min 0.708
_exptl_absorpt_correction_type multi-scan
_exptl_absorpt_process_details 'ABSCOR (Rigaku, 1995)'
_exptl_crystal_colour colorless
_exptl_crystal_density_diffrn 1.338
_exptl_crystal_density_method 'not measured'
_exptl_crystal_description platelet
_exptl_crystal_F_000 1808.00
_exptl_crystal_size_max 0.080
_exptl_crystal_size_mid 0.060
_exptl_crystal_size_min 0.010
_refine_diff_density_max 0.41
_refine_diff_density_min -0.60
_refine_ls_extinction_method none
_refine_ls_goodness_of_fit_ref 1.086
_refine_ls_hydrogen_treatment constr
_refine_ls_number_parameters 281
_refine_ls_number_reflns 3906
_refine_ls_number_restraints 0
_refine_ls_R_factor_all 0.0799
_refine_ls_R_factor_gt 0.0664
_refine_ls_shift/su_max 0.000
_refine_ls_structure_factor_coef Fsqd
_refine_ls_weighting_details 'w = 1/[\s^2^(Fo^2^)+(0.1258P)^2^] where P=(Fo^2^+2Fc^2^)/3'
_refine_ls_weighting_scheme calc
_refine_ls_wR_factor_gt 0.1940
_refine_ls_wR_factor_ref 0.2056
_reflns_Friedel_coverage 0.000
_reflns_number_gt 2976
_reflns_number_total 3906
_reflns_threshold_expression F^2^>2.0\s(F^2^)
_cod_data_source_file jo8b01195_si_004.cif
_cod_data_source_block compdB_2
_cod_database_code 4035383

loop_
_space_group_symop_id
_space_group_symop_operation_xyz
1 +X,+Y,+Z
2 1/2+X,1/2-Y,-Z
3 -X,1/2+Y,1/2-Z
4 1/2-X,-Y,1/2+Z
5 -X,-Y,-Z
6 -1/2-X,-1/2+Y,+Z
7 +X,-1/2-Y,-1/2+Z
8 -1/2+X,+Y,-1/2-Z

loop_
_atom_site_label
_atom_site_type_symbol
_atom_site_fract_x
_atom_site_fract_y
_atom_site_fract_z
_atom_site_U_iso_or_equiv
_atom_site_adp_type
_atom_site_occupancy
_atom_site_site_symmetry_order
_atom_site_calc_flag
_atom_site_refinement_flags_posn
_atom_site_refinement_flags_adp
S22 S 0.28957(4) 0.31050(4) 0.13447(6) 0.0410(3) Uani 1 1 d . .
O1 O 0.31972(10) 0.59972(10) 0.27264(17) 0.0421(5) Uani 1 1 d . .
O23 O 0.28858(11) 0.32315(11) 0.00403(18) 0.0483(6) Uani 1 1 d . .
O24 O 0.32099(11) 0.25201(9) 0.18270(19) 0.0458(6) Uani 1 1 d . .
N7 N 0.32852(12) 0.37588(11) 0.1984(2) 0.0377(6) Uani 1 1 d . .
C2 C 0.25245(16) 0.59822(16) 0.2271(3) 0.0461(8) Uani 1 1 d . .
H2A H 0.2274 0.6369 0.2569 0.055 Uiso 1 1 calc R U
H2B H 0.2299 0.5573 0.2532 0.055 Uiso 1 1 calc R U
C3 C 0.25964(17) 0.60033(16) 0.0869(3) 0.0462(8) Uani 1 1 d . .
H3A H 0.2704 0.6454 0.0581 0.055 Uiso 1 1 calc R U
H3B H 0.2193 0.5849 0.0459 0.055 Uiso 1 1 calc R U
C4 C 0.31791(15) 0.55140(14) 0.0652(2) 0.0386(7) Uani 1 1 d . .
H4 H 0.3457 0.5667 -0.0043 0.046 Uiso 1 1 calc R U
C5 C 0.29553(15) 0.47680(15) 0.0451(3) 0.0418(7) Uani 1 1 d . .
H5A H 0.2472 0.4728 0.0441 0.050 Uiso 1 1 calc R U
H5B H 0.3136 0.4585 -0.0316 0.050 Uiso 1 1 calc R U
C6 C 0.32498(14) 0.44290(14) 0.1562(2) 0.0365(7) Uani 1 1 d . .
C8 C 0.36166(15) 0.37764(13) 0.3162(2) 0.0367(7) Uani 1 1 d . .
C9 C 0.37724(15) 0.32604(14) 0.3983(3) 0.0401(7) Uani 1 1 d . .
H9 H 0.3639 0.2818 0.3836 0.048 Uiso 1 1 calc R U
C10 C 0.41353(15) 0.34332(16) 0.5029(3) 0.0440(7) Uani 1 1 d . .
H10 H 0.4245 0.3097 0.5596 0.053 Uiso 1 1 calc R U
C11 C 0.43424(16) 0.40908(15) 0.5267(3) 0.0452(7) Uani 1 1 d . .
H11 H 0.4591 0.4184 0.5977 0.054 Uiso 1 1 calc R U
C12 C 0.41816(14) 0.46038(16) 0.4457(3) 0.0405(7) Uani 1 1 d . .
H12 H 0.4316 0.5044 0.4617 0.049 Uiso 1 1 calc R U
C13 C 0.38121(13) 0.44502(14) 0.3388(2) 0.0346(6) Uani 1 1 d . .
C14 C 0.35653(14) 0.48422(13) 0.2359(2) 0.0347(6) Uani 1 1 d . .
C15 C 0.35803(14) 0.55588(13) 0.1920(2) 0.0349(6) Uani 1 1 d . .
C16 C 0.42822(15) 0.58463(13) 0.1800(2) 0.0354(6) Uani 1 1 d . .
C17 C 0.48123(15) 0.54238(15) 0.1493(2) 0.0405(7) Uani 1 1 d . .
H17 H 0.4736 0.4965 0.1388 0.049 Uiso 1 1 calc R U
C18 C 0.54537(16) 0.56781(17) 0.1343(3) 0.0468(8) Uani 1 1 d . .
H18 H 0.5802 0.5389 0.1135 0.056 Uiso 1 1 calc R U
C19 C 0.55778(17) 0.63584(17) 0.1501(3) 0.0459(8) Uani 1 1 d . .
H19 H 0.6008 0.6528 0.1405 0.055 Uiso 1 1 calc R U
C20 C 0.50562(18) 0.67836(16) 0.1805(3) 0.0490(8) Uani 1 1 d . .
H20 H 0.5136 0.7242 0.1910 0.059 Uiso 1 1 calc R U
C21 C 0.44103(17) 0.65323(14) 0.1956(3) 0.0443(7) Uani 1 1 d . .
H21 H 0.4063 0.6824 0.2161 0.053 Uiso 1 1 calc R U
C25 C 0.20786(15) 0.31623(14) 0.1917(3) 0.0407(7) Uani 1 1 d . .
C26 C 0.15925(17) 0.34734(16) 0.1213(3) 0.0482(8) Uani 1 1 d . .
H26 H 0.1687 0.3625 0.0413 0.058 Uiso 1 1 calc R U
C27 C 0.09565(17) 0.35565(16) 0.1721(3) 0.0495(8) Uani 1 1 d . .
H27 H 0.0623 0.3762 0.1253 0.059 Uiso 1 1 calc R U
C28 C 0.08159(15) 0.33357(15) 0.2920(3) 0.0427(7) Uani 1 1 d . .
C29 C 0.13093(16) 0.30036(14) 0.3580(3) 0.0425(7) Uani 1 1 d . .
H29 H 0.1212 0.2839 0.4369 0.051 Uiso 1 1 calc R U
C30 C 0.19431(16) 0.29105(15) 0.3097(3) 0.0411(7) Uani 1 1 d . .
H30 H 0.2270 0.2685 0.3550 0.049 Uiso 1 1 calc R U
C31 C 0.01378(17) 0.34441(18) 0.3485(3) 0.0538(9) Uani 1 1 d . .
H31A H -0.0160 0.3622 0.2866 0.065 Uiso 1 1 calc R U
H31B H 0.0173 0.3758 0.4162 0.065 Uiso 1 1 calc R U
H31C H -0.0033 0.3022 0.3787 0.065 Uiso 1 1 calc R U

loop_
_atom_site_aniso_label
_atom_site_aniso_U_11
_atom_site_aniso_U_22
_atom_site_aniso_U_33
_atom_site_aniso_U_23
_atom_site_aniso_U_13
_atom_site_aniso_U_12
S22 0.0539(5) 0.0358(5) 0.0333(5) -0.0060(3) 0.0037(3) -0.0048(3)
O1 0.0510(12) 0.0393(12) 0.0361(11) -0.0015(8) 0.0040(9) 0.0056(9)
O23 0.0633(15) 0.0489(13) 0.0328(12) -0.0094(9) 0.0042(9) -0.0094(10)
O24 0.0600(14) 0.0300(11) 0.0474(13) -0.0053(9) 0.0053(10) 0.0009(9)
N7 0.0495(15) 0.0313(13) 0.0324(12) -0.0007(10) -0.0012(10) -0.0017(10)
C2 0.0505(19) 0.0449(18) 0.0427(17) 0.0057(13) 0.0084(14) 0.0122(14)
C3 0.0527(19) 0.0464(19) 0.0396(17) 0.0098(13) -0.0012(14) 0.0104(14)
C4 0.0472(17) 0.0394(16) 0.0292(14) 0.0046(12) 0.0016(12) 0.0009(13)
C5 0.0523(19) 0.0407(17) 0.0325(15) 0.0023(12) -0.0035(13) -0.0040(13)
C6 0.0451(17) 0.0334(15) 0.0310(14) 0.0019(11) 0.0033(12) -0.0021(12)
C8 0.0429(17) 0.0345(15) 0.0328(14) -0.0009(11) 0.0017(12) -0.0029(12)
C9 0.0493(18) 0.0305(15) 0.0403(16) 0.0050(12) 0.0033(14) -0.0003(13)
C10 0.0491(19) 0.0450(18) 0.0380(16) 0.0107(13) 0.0012(13) 0.0023(13)
C11 0.055(2) 0.0463(18) 0.0345(15) 0.0053(13) -0.0054(13) -0.0041(14)
C12 0.0494(18) 0.0403(16) 0.0319(15) 0.0009(12) -0.0005(12) -0.0059(13)
C13 0.0406(16) 0.0333(15) 0.0299(14) 0.0014(11) 0.0043(11) 0.0003(12)
C14 0.0421(16) 0.0317(15) 0.0301(14) 0.0015(11) 0.0018(12) -0.0018(12)
C15 0.0437(16) 0.0298(14) 0.0313(14) -0.0010(11) 0.0026(12) 0.0010(12)
C16 0.0479(17) 0.0303(14) 0.0279(14) 0.0004(11) -0.0002(12) 0.0003(12)
C17 0.0508(18) 0.0327(16) 0.0381(16) -0.0010(12) 0.0038(13) 0.0000(13)
C18 0.0490(19) 0.049(2) 0.0425(17) 0.0012(13) 0.0059(13) 0.0047(15)
C19 0.0477(19) 0.0503(19) 0.0398(17) 0.0023(14) -0.0009(13) -0.0097(15)
C20 0.067(2) 0.0361(17) 0.0441(17) -0.0033(13) 0.0023(15) -0.0075(15)
C21 0.055(2) 0.0342(16) 0.0434(17) -0.0011(13) 0.0035(14) -0.0017(14)
C25 0.0521(19) 0.0338(16) 0.0364(17) -0.0044(12) -0.0005(13) -0.0064(13)
C26 0.060(2) 0.047(2) 0.0376(16) 0.0052(13) -0.0062(15) -0.0074(15)
C27 0.051(2) 0.0507(19) 0.0472(18) 0.0031(15) -0.0097(15) -0.0018(15)
C28 0.0480(18) 0.0388(16) 0.0414(16) -0.0106(13) -0.0032(13) -0.0013(13)
C29 0.0535(19) 0.0438(18) 0.0302(16) -0.0019(12) -0.0014(13) -0.0041(14)
C30 0.0499(18) 0.0388(16) 0.0345(16) -0.0033(12) -0.0022(13) 0.0005(13)
C31 0.052(2) 0.057(2) 0.053(2) -0.0134(15) -0.0016(15) 0.0020(16)

loop_
_atom_type_symbol
_atom_type_description
_atom_type_scat_dispersion_real
_atom_type_scat_dispersion_imag
_atom_type_scat_source
C C 0.0181 0.0091
;
International Tables for Crystallography
(Vol. C, Tables 4.2.6.8 and 6.1.1.4)
;
H H 0.0000 0.0000
;
International Tables for Crystallography
(Vol. C, Table 6.1.1.4)
;
N N 0.0311 0.0180
;
International Tables for Crystallography
(Vol. C, Tables 4.2.6.8 and 6.1.1.4)
;
O O 0.0492 0.0322
;
International Tables for Crystallography
(Vol. C, Tables 4.2.6.8 and 6.1.1.4)
;
S S 0.3331 0.5567
;
International Tables for Crystallography
(Vol. C, Tables 4.2.6.8 and 6.1.1.4)
;

loop_
_geom_angle_atom_site_label_1
_geom_angle_atom_site_label_2
_geom_angle_atom_site_label_3
_geom_angle
O24 S22 O23 120.68(13)
O24 S22 N7 106.21(13)
O23 S22 N7 106.04(12)
O24 S22 C25 109.78(13)
O23 S22 C25 108.77(14)
N7 S22 C25 104.01(13)
C2 O1 C15 106.3(2)
C6 N7 C8 106.6(2)
C6 N7 S22 125.48(19)
C8 N7 S22 127.07(18)
O1 C2 C3 104.5(2)
O1 C2 H2A 110.9
C3 C2 H2A 110.9
O1 C2 H2B 110.9
C3 C2 H2B 110.9
H2A C2 H2B 108.9
C2 C3 C4 101.9(2)
C2 C3 H3A 111.4
C4 C3 H3A 111.4
C2 C3 H3B 111.4
C4 C3 H3B 111.4
H3A C3 H3B 109.3
C3 C4 C5 113.7(3)
C3 C4 C15 102.6(2)
C5 C4 C15 108.5(2)
C3 C4 H4 110.5
C5 C4 H4 110.5
C15 C4 H4 110.5
C6 C5 C4 101.7(2)
C6 C5 H5A 111.4
C4 C5 H5A 111.4
C6 C5 H5B 111.4
C4 C5 H5B 111.4
H5A C5 H5B 109.3
C14 C6 N7 110.3(2)
C14 C6 C5 115.0(2)
N7 C6 C5 134.7(2)
C9 C8 C13 121.7(3)
C9 C8 N7 130.5(2)
C13 C8 N7 107.7(2)
C10 C9 C8 117.0(3)
C10 C9 H9 121.5
C8 C9 H9 121.5
C9 C10 C11 122.6(3)
C9 C10 H10 118.7
C11 C10 H10 118.7
C12 C11 C10 120.4(3)
C12 C11 H11 119.8
C10 C11 H11 119.8
C11 C12 C13 118.8(3)
C11 C12 H12 120.6
C13 C12 H12 120.6
C12 C13 C8 119.5(3)
C12 C13 C14 134.0(3)
C8 C13 C14 106.5(2)
C6 C14 C13 108.8(2)
C6 C14 C15 112.7(2)
C13 C14 C15 138.4(2)
O1 C15 C14 111.7(2)
O1 C15 C16 108.3(2)
C14 C15 C16 113.6(2)
O1 C15 C4 106.3(2)
C14 C15 C4 102.0(2)
C16 C15 C4 114.6(2)
C17 C16 C21 118.4(3)
C17 C16 C15 119.9(3)
C21 C16 C15 121.7(3)
C18 C17 C16 120.9(3)
C18 C17 H17 119.5
C16 C17 H17 119.5
C19 C18 C17 120.4(3)
C19 C18 H18 119.8
C17 C18 H18 119.8
C20 C19 C18 119.3(3)
C20 C19 H19 120.4
C18 C19 H19 120.4
C19 C20 C21 120.7(3)
C19 C20 H20 119.7
C21 C20 H20 119.7
C16 C21 C20 120.3(3)
C16 C21 H21 119.8
C20 C21 H21 119.8
C26 C25 C30 121.7(3)
C26 C25 S22 119.6(2)
C30 C25 S22 118.7(2)
C25 C26 C27 118.7(3)
C25 C26 H26 120.6
C27 C26 H26 120.6
C28 C27 C26 120.7(3)
C28 C27 H27 119.6
C26 C27 H27 119.6
C29 C28 C27 118.8(3)
C29 C28 C31 120.4(3)
C27 C28 C31 120.8(3)
C28 C29 C30 121.7(3)
C28 C29 H29 119.1
C30 C29 H29 119.1
C29 C30 C25 118.3(3)
C29 C30 H30 120.9
C25 C30 H30 120.9
C28 C31 H31A 109.5
C28 C31 H31B 109.5
H31A C31 H31B 109.5
C28 C31 H31C 109.5
H31A C31 H31C 109.5
H31B C31 H31C 109.5

loop_
_geom_bond_atom_site_label_1
_geom_bond_atom_site_label_2
_geom_bond_distance
S22 O24 1.417(2)
S22 O23 1.425(2)
S22 N7 1.661(2)
S22 C25 1.751(3)
O1 C2 1.433(4)
O1 C15 1.448(3)
N7 C6 1.406(3)
N7 C8 1.431(3)
C2 C3 1.514(4)
C2 H2A 0.9700
C2 H2B 0.9700
C3 C4 1.534(4)
C3 H3A 0.9700
C3 H3B 0.9700
C4 C5 1.560(4)
C4 C15 1.584(4)
C4 H4 0.9800
C5 C6 1.492(4)
C5 H5A 0.9700
C5 H5B 0.9700
C6 C14 1.343(4)
C8 C9 1.386(4)
C8 C13 1.413(4)
C9 C10 1.382(4)
C9 H9 0.9300
C10 C11 1.392(4)
C10 H10 0.9300
C11 C12 1.377(4)
C11 H11 0.9300
C12 C13 1.400(4)
C12 H12 0.9300
C13 C14 1.439(4)
C14 C15 1.498(4)
C15 C16 1.521(4)
C16 C17 1.391(4)
C16 C21 1.394(4)
C17 C18 1.388(4)
C17 H17 0.9300
C18 C19 1.382(5)
C18 H18 0.9300
C19 C20 1.381(5)
C19 H19 0.9300
C20 C21 1.394(4)
C20 H20 0.9300
C21 H21 0.9300
C25 C26 1.379(4)
C25 C30 1.390(4)
C26 C27 1.395(4)
C26 H26 0.9300
C27 C28 1.390(4)
C27 H27 0.9300
C28 C29 1.383(4)
C28 C31 1.502(4)
C29 C30 1.382(4)
C29 H29 0.9300
C30 H30 0.9300
C31 H31A 0.9600
C31 H31B 0.9600
C31 H31C 0.9600

loop_
_geom_torsion_atom_site_label_1
_geom_torsion_atom_site_label_2
_geom_torsion_atom_site_label_3
_geom_torsion_atom_site_label_4
_geom_torsion
O24 S22 N7 C6 164.0(2)
O23 S22 N7 C6 34.5(3)
C25 S22 N7 C6 -80.1(3)
O24 S22 N7 C8 -27.8(3)
O23 S22 N7 C8 -157.3(2)
C25 S22 N7 C8 88.1(3)
C15 O1 C2 C3 -41.1(3)
O1 C2 C3 C4 42.3(3)
C2 C3 C4 C5 90.1(3)
C2 C3 C4 C15 -26.9(3)
C3 C4 C5 C6 -115.2(3)
C15 C4 C5 C6 -1.6(3)
C8 N7 C6 C14 3.4(3)
S22 N7 C6 C14 173.6(2)
C8 N7 C6 C5 -177.5(3)
S22 N7 C6 C5 -7.4(5)
C4 C5 C6 C14 2.7(3)
C4 C5 C6 N7 -176.3(3)
C6 N7 C8 C9 179.0(3)
S22 N7 C8 C9 9.1(5)
C6 N7 C8 C13 -3.7(3)
S22 N7 C8 C13 -173.7(2)
C13 C8 C9 C10 -0.7(4)
N7 C8 C9 C10 176.2(3)
C8 C9 C10 C11 -0.2(4)
C9 C10 C11 C12 0.8(5)
C10 C11 C12 C13 -0.5(4)
C11 C12 C13 C8 -0.3(4)
C11 C12 C13 C14 -179.4(3)
C9 C8 C13 C12 1.0(4)
N7 C8 C13 C12 -176.6(2)
C9 C8 C13 C14 -179.7(3)
N7 C8 C13 C14 2.8(3)
N7 C6 C14 C13 -1.7(3)
C5 C6 C14 C13 179.0(2)
N7 C6 C14 C15 176.5(2)
C5 C6 C14 C15 -2.8(4)
C12 C13 C14 C6 178.5(3)
C8 C13 C14 C6 -0.7(3)
C12 C13 C14 C15 1.0(6)
C8 C13 C14 C15 -178.2(3)
C2 O1 C15 C14 -87.8(3)
C2 O1 C15 C16 146.3(2)
C2 O1 C15 C4 22.7(3)
C6 C14 C15 O1 114.6(3)
C13 C14 C15 O1 -68.0(4)
C6 C14 C15 C16 -122.5(3)
C13 C14 C15 C16 55.0(4)
C6 C14 C15 C4 1.4(3)
C13 C14 C15 C4 178.8(3)
C3 C4 C15 O1 3.8(3)
C5 C4 C15 O1 -116.9(2)
C3 C4 C15 C14 121.0(2)
C5 C4 C15 C14 0.3(3)
C3 C4 C15 C16 -115.8(3)
C5 C4 C15 C16 123.5(3)
O1 C15 C16 C17 155.8(2)
C14 C15 C16 C17 31.0(3)
C4 C15 C16 C17 -85.7(3)
O1 C15 C16 C21 -26.1(3)
C14 C15 C16 C21 -150.8(3)
C4 C15 C16 C21 92.4(3)
C21 C16 C17 C18 -0.1(4)
C15 C16 C17 C18 178.1(2)
C16 C17 C18 C19 0.3(4)
C17 C18 C19 C20 -0.3(4)
C18 C19 C20 C21 0.2(5)
C17 C16 C21 C20 0.0(4)
C15 C16 C21 C20 -178.2(3)
C19 C20 C21 C16 -0.1(5)
O24 S22 C25 C26 -150.6(2)
O23 S22 C25 C26 -16.6(3)
N7 S22 C25 C26 96.1(3)
O24 S22 C25 C30 31.5(3)
O23 S22 C25 C30 165.6(2)
N7 S22 C25 C30 -81.8(2)
C30 C25 C26 C27 2.3(5)
S22 C25 C26 C27 -175.5(2)
C25 C26 C27 C28 0.6(5)
C26 C27 C28 C29 -3.0(5)
C26 C27 C28 C31 178.0(3)
C27 C28 C29 C30 2.6(4)
C31 C28 C29 C30 -178.4(3)
C28 C29 C30 C25 0.1(4)
C26 C25 C30 C29 -2.6(4)
S22 C25 C30 C29 175.2(2)
